data_4337237
loop_
_publ_author_name
'Feng, Kai'
'Zhang, Xu'
'Yin, Wenlong'
'Shi, Youguo'
'Yao, Jiyong'
'Wu, Yicheng'

_publ_section_title
;
 New Quaternary Rare-Earth Chalcogenides BaLnSn2Q6 (Ln = Ce, Pr, Nd, Q =
 S; Ln = Ce, Q = Se): Synthesis, Structure, and Magnetic Properties.
;
_journal_issue 4
_journal_name_full 'Inorganic chemistry'
_journal_page_first 2248
_journal_page_last 2253
_journal_paper_doi 10.1021/ic402934m
_journal_volume 53
_journal_year 2014
_chemical_formula_sum 'Ba Ce S6 Sn2'
_chemical_formula_weight 707.20
_chemical_name_systematic
; 
 ? 
;
_space_group_IT_number 26
_symmetry_cell_setting orthorhombic
_symmetry_space_group_name_Hall 'P 2c -2'
_symmetry_space_group_name_H-M 'P m c 21'
_atom_sites_solution_hydrogens none
_atom_sites_solution_primary direct
_atom_sites_solution_secondary difmap
_audit_creation_method SHELXL-97
_cell_angle_alpha 90.00
_cell_angle_beta 90.00
_cell_angle_gamma 90.00
_cell_formula_units_Z 4
_cell_length_a 4.0665(8)
_cell_length_b 19.859(4)
_cell_length_c 11.873(2)
_cell_measurement_reflns_used 4088
_cell_measurement_temperature 153(2)
_cell_measurement_theta_max 31.4919
_cell_measurement_theta_min 2.0511
_cell_volume 958.8(3)
_computing_cell_refinement 'CrystalClear (Rigaku Inc., 2008)'
_computing_data_collection 'CrystalClear (Rigaku Inc., 2008)'
_computing_data_reduction 'CrystalClear (Rigaku Inc., 2008)'
_computing_molecular_graphics 'SHELXL-97 (Sheldrick, 2008)'
_computing_publication_material Diamond
_computing_structure_refinement 'SHELXL-97 (Sheldrick, 1997)'
_computing_structure_solution 'SHELXS-97 (Sheldrick, 1990)'
_diffrn_ambient_temperature 153(2)
_diffrn_detector_area_resol_mean 28.5714
_diffrn_measured_fraction_theta_full 0.988
_diffrn_measured_fraction_theta_max 0.988
_diffrn_measurement_device_type 'Rigaku AFC10 diffractometer'
_diffrn_measurement_method dtprofit.ref
_diffrn_radiation_monochromator 'Graphite Monochromator'
_diffrn_radiation_source 'Rotating Anode'
_diffrn_radiation_type MoK\a
_diffrn_radiation_wavelength 0.71073
_diffrn_reflns_av_R_equivalents 0.0590
_diffrn_reflns_av_sigmaI/netI 0.0678
_diffrn_reflns_limit_h_max 5
_diffrn_reflns_limit_h_min -5
_diffrn_reflns_limit_k_max 24
_diffrn_reflns_limit_k_min -21
_diffrn_reflns_limit_l_max 14
_diffrn_reflns_limit_l_min -11
_diffrn_reflns_number 6516
_diffrn_reflns_theta_full 26.35
_diffrn_reflns_theta_max 26.35
_diffrn_reflns_theta_min 2.05
_exptl_absorpt_coefficient_mu 15.087
_exptl_absorpt_correction_T_max 0.076
_exptl_absorpt_correction_T_min 0.055
_exptl_absorpt_correction_type numerical
_exptl_absorpt_process_details 'face indexed'
_exptl_crystal_colour Black
_exptl_crystal_density_diffrn 4.899
_exptl_crystal_density_method 'not measured'
_exptl_crystal_description Chip
_exptl_crystal_F_000 1240
_exptl_crystal_size_max 0.2100
_exptl_crystal_size_mid 0.2100
_exptl_crystal_size_min 0.1750
_refine_diff_density_max 4.571
_refine_diff_density_min -2.230
_refine_diff_density_rms 0.446
_refine_ls_abs_structure_details 'Flack H D (1983), Acta Cryst. A39, 876-881'
_refine_ls_abs_structure_Flack 0.09(5)
_refine_ls_extinction_coef 0.00137(18)
_refine_ls_extinction_expression Fc^*^=kFc[1+0.001xFc^2^\l^3^/sin(2\q)]^-1/4^
_refine_ls_extinction_method SHELXL
_refine_ls_goodness_of_fit_ref 1.072
_refine_ls_hydrogen_treatment none
_refine_ls_matrix_type full
_refine_ls_number_parameters 125
_refine_ls_number_reflns 1963
_refine_ls_number_restraints 49
_refine_ls_restrained_S_all 1.075
_refine_ls_R_factor_all 0.0455
_refine_ls_R_factor_gt 0.0424
_refine_ls_shift/su_max 0.000
_refine_ls_shift/su_mean 0.000
_refine_ls_structure_factor_coef Fsqd
_refine_ls_weighting_details 'calc w=1/[\s^2^(Fo^2^)+(0.0400P)^2^+13.0000P] where P=(Fo^2^+2Fc^2^)/3'
_refine_ls_weighting_scheme calc
_refine_ls_wR_factor_gt 0.0933
_refine_ls_wR_factor_ref 0.0950
_reflns_number_gt 1847
_reflns_number_total 1963
_reflns_threshold_expression >2sigma(I)
_cod_data_source_file ic402934m_si_001.cif
_cod_data_source_block BaCeSn2S6
_cod_original_sg_symbol_H-M Pmc21
_cod_database_code 4337237

loop_
_symmetry_equiv_pos_as_xyz
'x, y, z'
'-x, -y, z+1/2'
'x, -y, z+1/2'
'-x, y, z'

loop_
_atom_site_label
_atom_site_type_symbol
_atom_site_fract_x
_atom_site_fract_y
_atom_site_fract_z
_atom_site_U_iso_or_equiv
_atom_site_adp_type
_atom_site_occupancy
_atom_site_symmetry_multiplicity
_atom_site_calc_flag
_atom_site_refinement_flags
Ba1 Ba 0.5000 0.92156(7) 0.18136(12) 0.0067(3) Uani 1 2 d S
Ba2 Ba 0.5000 0.64114(7) 0.75014(12) 0.0075(3) Uani 1 2 d S
Ce1 Ce 0.5000 0.88152(6) 0.81760(12) 0.0061(3) Uani 1 2 d S
Ce2 Ce 0.5000 0.41874(6) 0.62667(11) 0.0050(3) Uani 1 2 d SU
Sn1 Sn 0.5000 0.74078(7) 0.38582(14) 0.0046(3) Uani 1 2 d SU
Sn2 Sn 1.0000 0.90981(9) 0.50526(14) 0.0091(4) Uani 1 2 d S
Sn3 Sn 1.0000 0.75169(8) 1.00209(15) 0.0079(4) Uani 1 2 d S
Sn4 Sn 1.0000 0.42615(8) 0.95625(14) 0.0048(3) Uani 1 2 d S
S1 S 0.5000 0.9830(3) 0.4366(6) 0.0191(7) Uani 1 2 d SU
S2 S 0.5000 0.8320(3) 0.5782(6) 0.0133(13) Uani 1 2 d S
S3 S 0.5000 0.4895(3) 0.8984(5) 0.0075(12) Uani 1 2 d S
S4 S 0.5000 0.2575(3) 0.6201(5) 0.0074(11) Uani 1 2 d SU
S5 S 1.0000 0.9634(3) 0.7045(6) 0.0145(13) Uani 1 2 d S
S6 S 1.0000 0.8801(3) 1.0039(5) 0.0120(13) Uani 1 2 d S
S7 S 1.0000 0.8378(3) 0.3204(6) 0.0121(12) Uani 1 2 d S
S8 S 1.0000 0.7689(3) 0.7999(5) 0.0078(12) Uani 1 2 d S
S9 S 1.0000 0.6835(3) 0.5446(5) 0.0075(12) Uani 1 2 d SU
S10 S 1.0000 0.6258(3) 0.9640(5) 0.0063(7) Uani 1 2 d SU
S11 S 1.0000 0.5242(3) 0.6525(5) 0.0071(12) Uani 1 2 d SU
S12 S 1.0000 0.3575(3) 0.7738(5) 0.0084(12) Uani 1 2 d S

loop_
_atom_site_aniso_label
_atom_site_aniso_U_11
_atom_site_aniso_U_22
_atom_site_aniso_U_33
_atom_site_aniso_U_23
_atom_site_aniso_U_13
_atom_site_aniso_U_12
Ba1 0.0012(6) 0.0084(7) 0.0105(8) -0.0007(5) 0.000 0.000
Ba2 0.0039(6) 0.0103(7) 0.0082(7) -0.0028(6) 0.000 0.000
Ce1 0.0029(6) 0.0053(7) 0.0101(7) -0.0005(5) 0.000 0.000
Ce2 0.0018(5) 0.0050(6) 0.0082(6) -0.0008(5) 0.000 0.000
Sn1 0.0020(4) 0.0043(6) 0.0074(6) 0.0020(5) 0.0000(7) 0.0000(7)
Sn2 0.0055(7) 0.0131(9) 0.0088(9) -0.0043(7) 0.000 0.000
Sn3 0.0053(8) 0.0067(8) 0.0116(9) -0.0007(6) 0.000 0.000
Sn4 0.0036(7) 0.0047(8) 0.0061(8) 0.0003(6) 0.000 0.000
S1 0.0190(13) 0.0189(13) 0.0193(13) 0.0004(10) 0.0000(10) 0.0000(10)
S2 0.023(3) 0.009(3) 0.007(3) 0.001(2) 0.000 0.000
S3 0.004(2) 0.004(3) 0.015(3) 0.005(2) 0.000 0.000
S4 0.0068(14) 0.0079(14) 0.0073(14) 0.0004(9) 0.000 0.000
S5 0.009(3) 0.008(3) 0.026(4) 0.002(3) 0.000 0.000
S6 0.018(3) 0.006(3) 0.012(3) 0.000(2) 0.000 0.000
S7 0.009(3) 0.016(3) 0.012(3) -0.002(3) 0.000 0.000
S8 0.011(3) 0.007(3) 0.005(3) 0.001(2) 0.000 0.000
S9 0.0084(14) 0.0071(14) 0.0068(15) -0.0001(9) 0.000 0.000
S10 0.0070(11) 0.0060(12) 0.0057(12) 0.0003(9) 0.0000(10) 0.0000(10)
S11 0.0072(14) 0.0069(14) 0.0071(14) -0.0008(9) 0.000 0.000
S12 0.012(3) 0.006(3) 0.007(3) 0.001(2) 0.000 0.000

loop_
_atom_type_symbol
_atom_type_description
_atom_type_scat_dispersion_real
_atom_type_scat_dispersion_imag
_atom_type_scat_source
S S 0.1246 0.1234 'International Tables Vol C Tables 4.2.6.8 and 6.1.1.4'
Sn Sn -0.6537 1.4246 'International Tables Vol C Tables 4.2.6.8 and 6.1.1.4'
Ba Ba -0.3244 2.2819 'International Tables Vol C Tables 4.2.6.8 and 6.1.1.4'
Ce Ce -0.2486 2.6331 'International Tables Vol C Tables 4.2.6.8 and 6.1.1.4'

loop_
_geom_angle_atom_site_label_1
_geom_angle_atom_site_label_2
_geom_angle_atom_site_label_3
_geom_angle
_geom_angle_site_symmetry_1
_geom_angle_site_symmetry_3
S6 Ba1 S6 83.90(16) 1_454 1_554
S6 Ba1 S5 134.91(17) 1_454 2_774
S6 Ba1 S5 79.67(14) 1_554 2_774
S6 Ba1 S5 79.67(14) 1_454 2_674
S6 Ba1 S5 134.91(17) 1_554 2_674
S5 Ba1 S5 82.94(15) 2_774 2_674
S6 Ba1 S7 131.44(15) 1_454 .
S6 Ba1 S7 77.63(15) 1_554 .
S5 Ba1 S7 85.24(13) 2_774 .
S5 Ba1 S7 141.72(18) 2_674 .
S6 Ba1 S7 77.63(15) 1_454 1_455
S6 Ba1 S7 131.44(15) 1_554 1_455
S5 Ba1 S7 141.72(18) 2_774 1_455
S5 Ba1 S7 85.24(13) 2_674 1_455
S7 Ba1 S7 81.89(16) . 1_455
S6 Ba1 S1 138.05(8) 1_454 .
S6 Ba1 S1 138.05(8) 1_554 .
S5 Ba1 S1 68.85(15) 2_774 .
S5 Ba1 S1 68.85(15) 2_674 .
S7 Ba1 S1 72.92(14) . .
S7 Ba1 S1 72.92(14) 1_455 .
S6 Ba1 S1 64.37(14) 1_454 2_674
S6 Ba1 S1 64.37(14) 1_554 2_674
S5 Ba1 S1 70.65(15) 2_774 2_674
S5 Ba1 S1 70.65(15) 2_674 2_674
S7 Ba1 S1 137.61(9) . 2_674
S7 Ba1 S1 137.61(9) 1_455 2_674
S1 Ba1 S1 124.96(5) . 2_674
S6 Ba1 S4 66.19(13) 1_454 2_664
S6 Ba1 S4 66.19(13) 1_554 2_664
S5 Ba1 S4 138.32(8) 2_774 2_664
S5 Ba1 S4 138.32(8) 2_674 2_664
S7 Ba1 S4 65.26(13) . 2_664
S7 Ba1 S4 65.26(13) 1_455 2_664
S1 Ba1 S4 123.47(16) . 2_664
S1 Ba1 S4 111.57(15) 2_674 2_664
S6 Ba1 Ba1 131.95(8) 1_454 1_655
S6 Ba1 Ba1 48.05(8) 1_554 1_655
S5 Ba1 Ba1 48.53(8) 2_774 1_655
S5 Ba1 Ba1 131.47(8) 2_674 1_655
S7 Ba1 Ba1 49.05(8) . 1_655
S7 Ba1 Ba1 130.95(8) 1_455 1_655
S1 Ba1 Ba1 90.000(1) . 1_655
S1 Ba1 Ba1 90.000(1) 2_674 1_655
S4 Ba1 Ba1 90.000(1) 2_664 1_655
S6 Ba1 Ba1 48.05(8) 1_454 1_455
S6 Ba1 Ba1 131.95(8) 1_554 1_455
S5 Ba1 Ba1 131.47(8) 2_774 1_455
S5 Ba1 Ba1 48.53(8) 2_674 1_455
S7 Ba1 Ba1 130.95(8) . 1_455
S7 Ba1 Ba1 49.05(8) 1_455 1_455
S1 Ba1 Ba1 90.000(1) . 1_455
S1 Ba1 Ba1 90.000(1) 2_674 1_455
S4 Ba1 Ba1 90.000(1) 2_664 1_455
Ba1 Ba1 Ba1 180.00(8) 1_655 1_455
S6 Ba1 Ce1 120.98(11) 1_454 2_674
S6 Ba1 Ce1 120.98(11) 1_554 2_674
S5 Ba1 Ce1 43.81(9) 2_774 2_674
S5 Ba1 Ce1 43.81(9) 2_674 2_674
S7 Ba1 Ce1 106.97(12) . 2_674
S7 Ba1 Ce1 106.97(12) 1_455 2_674
S1 Ba1 Ce1 45.60(12) . 2_674
S1 Ba1 Ce1 79.36(12) 2_674 2_674
S4 Ba1 Ce1 169.08(11) 2_664 2_674
Ba1 Ba1 Ce1 90.0 1_655 2_674
Ba1 Ba1 Ce1 90.0 1_455 2_674
S10 Ba2 S10 76.98(13) . 1_455
S10 Ba2 S9 170.44(15) . 1_455
S10 Ba2 S9 102.47(9) 1_455 1_455
S10 Ba2 S9 102.47(9) . .
S10 Ba2 S9 170.44(15) 1_455 .
S9 Ba2 S9 76.45(13) 1_455 .
S10 Ba2 S11 126.26(14) . 1_455
S10 Ba2 S11 79.85(12) 1_455 1_455
S9 Ba2 S11 62.46(13) 1_455 1_455
S9 Ba2 S11 107.51(14) . 1_455
S10 Ba2 S11 79.85(12) . .
S10 Ba2 S11 126.26(14) 1_455 .
S9 Ba2 S11 107.51(14) 1_455 .
S9 Ba2 S11 62.46(13) . .
S11 Ba2 S11 76.16(12) 1_455 .
S10 Ba2 S8 63.24(13) . .
S10 Ba2 S8 108.40(13) 1_455 .
S9 Ba2 S8 108.46(13) 1_455 .
S9 Ba2 S8 63.60(13) . .
S11 Ba2 S8 169.43(15) 1_455 .
S11 Ba2 S8 102.95(9) . .
S10 Ba2 S8 108.40(13) . 1_455
S10 Ba2 S8 63.24(13) 1_455 1_455
S9 Ba2 S8 63.60(13) 1_455 1_455
S9 Ba2 S8 108.46(13) . 1_455
S11 Ba2 S8 102.95(9) 1_455 1_455
S11 Ba2 S8 169.43(15) . 1_455
S8 Ba2 S8 75.94(12) . 1_455
S10 Ba2 S3 61.78(12) . .
S10 Ba2 S3 61.78(12) 1_455 .
S9 Ba2 S3 126.59(12) 1_455 .
S9 Ba2 S3 126.59(12) . .
S11 Ba2 S3 64.51(13) 1_455 .
S11 Ba2 S3 64.51(13) . .
S8 Ba2 S3 124.93(12) . .
S8 Ba2 S3 124.93(12) 1_455 .
S10 Ba2 Ba2 128.49(6) . 1_455
S10 Ba2 Ba2 51.51(6) 1_455 1_455
S9 Ba2 Ba2 51.77(6) 1_455 1_455
S9 Ba2 Ba2 128.23(6) . 1_455
S11 Ba2 Ba2 51.92(6) 1_455 1_455
S11 Ba2 Ba2 128.08(6) . 1_455
S8 Ba2 Ba2 127.97(6) . 1_455
S8 Ba2 Ba2 52.03(6) 1_455 1_455
S3 Ba2 Ba2 90.000(1) . 1_455
S10 Ba2 Ba2 51.51(6) . 1_655
S10 Ba2 Ba2 128.49(6) 1_455 1_655
S9 Ba2 Ba2 128.23(6) 1_455 1_655
S9 Ba2 Ba2 51.77(6) . 1_655
S11 Ba2 Ba2 128.08(6) 1_455 1_655
S11 Ba2 Ba2 51.92(6) . 1_655
S8 Ba2 Ba2 52.03(6) . 1_655
S8 Ba2 Ba2 127.97(6) 1_455 1_655
S3 Ba2 Ba2 90.000(1) . 1_655
Ba2 Ba2 Ba2 180.00(8) 1_455 1_655
S5 Ce1 S5 87.91(18) 1_455 .
S5 Ce1 S6 144.31(18) 1_455 .
S5 Ce1 S6 82.69(14) . .
S5 Ce1 S6 82.69(14) 1_455 1_455
S5 Ce1 S6 144.31(18) . 1_455
S6 Ce1 S6 85.19(17) . 1_455
S5 Ce1 S2 75.43(16) 1_455 .
S5 Ce1 S2 75.43(16) . .
S6 Ce1 S2 133.84(10) . .
S6 Ce1 S2 133.84(10) 1_455 .
S5 Ce1 S8 84.96(13) 1_455 1_455
S5 Ce1 S8 147.54(18) . 1_455
S6 Ce1 S8 119.90(16) . 1_455
S6 Ce1 S8 65.80(14) 1_455 1_455
S2 Ce1 S8 72.13(14) . 1_455
S5 Ce1 S8 147.54(18) 1_455 .
S5 Ce1 S8 84.96(13) . .
S6 Ce1 S8 65.80(14) . .
S6 Ce1 S8 119.90(16) 1_455 .
S2 Ce1 S8 72.13(14) . .
S8 Ce1 S8 84.31(15) 1_455 .
S5 Ce1 S1 73.83(16) 1_455 2_675
S5 Ce1 S1 73.83(16) . 2_675
S6 Ce1 S1 70.48(15) . 2_675
S6 Ce1 S1 70.48(15) 1_455 2_675
S2 Ce1 S1 136.78(18) . 2_675
S8 Ce1 S1 133.29(10) 1_455 2_675
S8 Ce1 S1 133.29(10) . 2_675
S5 Ce1 Ce1 46.05(9) 1_455 1_455
S5 Ce1 Ce1 133.95(9) . 1_455
S6 Ce1 Ce1 132.59(8) . 1_455
S6 Ce1 Ce1 47.41(8) 1_455 1_455
S2 Ce1 Ce1 90.000(1) . 1_455
S8 Ce1 Ce1 47.85(7) 1_455 1_455
S8 Ce1 Ce1 132.15(7) . 1_455
S1 Ce1 Ce1 90.000(1) 2_675 1_455
S5 Ce1 Ce1 133.95(9) 1_455 1_655
S5 Ce1 Ce1 46.05(9) . 1_655
S6 Ce1 Ce1 47.41(8) . 1_655
S6 Ce1 Ce1 132.59(8) 1_455 1_655
S2 Ce1 Ce1 90.000(1) . 1_655
S8 Ce1 Ce1 132.15(7) 1_455 1_655
S8 Ce1 Ce1 47.85(7) . 1_655
S1 Ce1 Ce1 90.000(1) 2_675 1_655
Ce1 Ce1 Ce1 180.00(7) 1_455 1_655
S5 Ce1 Ba1 46.51(9) 1_455 2_675
S5 Ce1 Ba1 46.51(9) . 2_675
S6 Ce1 Ba1 106.85(12) . 2_675
S6 Ce1 Ba1 106.85(12) 1_455 2_675
S2 Ce1 Ba1 86.61(12) . 2_675
S8 Ce1 Ba1 130.96(9) 1_455 2_675
S8 Ce1 Ba1 130.96(9) . 2_675
S1 Ce1 Ba1 50.17(13) 2_675 2_675
Ce1 Ce1 Ba1 90.0 1_455 2_675
Ce1 Ce1 Ba1 90.0 1_655 2_675
S5 Ce1 Ba1 110.50(13) 1_455 1_556
S5 Ce1 Ba1 110.50(13) . 1_556
S6 Ce1 Ba1 43.75(9) . 1_556
S6 Ce1 Ba1 43.75(9) 1_455 1_556
S2 Ce1 Ba1 171.35(12) . 1_556
S8 Ce1 Ba1 101.65(11) 1_455 1_556
S8 Ce1 Ba1 101.65(11) . 1_556
S1 Ce1 Ba1 51.87(13) 2_675 1_556
Ce1 Ce1 Ba1 90.0 1_455 1_556
Ce1 Ce1 Ba1 90.0 1_655 1_556
Ba1 Ce1 Ba1 102.04(3) 2_675 1_556
S11 Ce2 S11 87.68(16) . 1_455
S11 Ce2 S10 139.65(16) . 2_664
S11 Ce2 S10 78.72(13) 1_455 2_664
S11 Ce2 S10 78.72(13) . 2_764
S11 Ce2 S10 139.65(16) 1_455 2_764
S10 Ce2 S10 87.48(16) 2_664 2_764
S11 Ce2 S12 75.78(14) . .
S11 Ce2 S12 135.34(17) 1_455 .
S10 Ce2 S12 138.01(16) 2_664 .
S10 Ce2 S12 77.76(13) 2_764 .
S11 Ce2 S12 135.34(17) . 1_455
S11 Ce2 S12 75.78(14) 1_455 1_455
S10 Ce2 S12 77.76(13) 2_664 1_455
S10 Ce2 S12 138.01(16) 2_764 1_455
S12 Ce2 S12 87.38(16) . 1_455
S11 Ce2 S4 135.73(8) . .
S11 Ce2 S4 135.73(8) 1_455 .
S10 Ce2 S4 71.54(13) 2_664 .
S10 Ce2 S4 71.54(13) 2_764 .
S12 Ce2 S4 66.51(13) . .
S12 Ce2 S4 66.51(13) 1_455 .
S11 Ce2 S3 71.85(14) . 2_664
S11 Ce2 S3 71.85(14) 1_455 2_664
S10 Ce2 S3 67.83(12) 2_664 2_664
S10 Ce2 S3 67.83(12) 2_764 2_664
S12 Ce2 S3 136.30(8) . 2_664
S12 Ce2 S3 136.30(8) 1_455 2_664
S4 Ce2 S3 122.52(15) . 2_664
S11 Ce2 Ce2 133.84(8) . 1_455
S11 Ce2 Ce2 46.16(8) 1_455 1_455
S10 Ce2 Ce2 46.26(8) 2_664 1_455
S10 Ce2 Ce2 133.74(8) 2_764 1_455
S12 Ce2 Ce2 133.69(8) . 1_455
S12 Ce2 Ce2 46.31(8) 1_455 1_455
S4 Ce2 Ce2 90.000(1) . 1_455
S3 Ce2 Ce2 90.000(1) 2_664 1_455
S11 Ce2 Ce2 46.16(8) . 1_655
S11 Ce2 Ce2 133.84(8) 1_455 1_655
S10 Ce2 Ce2 133.74(8) 2_664 1_655
S10 Ce2 Ce2 46.26(8) 2_764 1_655
S12 Ce2 Ce2 46.31(8) . 1_655
S12 Ce2 Ce2 133.69(8) 1_455 1_655
S4 Ce2 Ce2 90.000(1) . 1_655
S3 Ce2 Ce2 90.000(1) 2_664 1_655
Ce2 Ce2 Ce2 180.00(7) 1_455 1_655
S7 Sn1 S7 88.76(17) . 1_455
S7 Sn1 S2 78.30(16) . .
S7 Sn1 S2 78.30(16) 1_455 .
S5 Sn2 S7 171.1(2) . .
S5 Sn2 S1 93.21(18) . 1_655
S7 Sn2 S1 92.40(19) . 1_655
S5 Sn2 S1 93.21(18) . .
S7 Sn2 S1 92.40(19) . .
S1 Sn2 S1 101.3(2) 1_655 .
S5 Sn2 S2 86.68(17) . .
S7 Sn2 S2 87.50(17) . .
S1 Sn2 S2 178.27(16) 1_655 .
S1 Sn2 S2 80.39(15) . .
S5 Sn2 S2 86.68(17) . 1_655
S7 Sn2 S2 87.50(17) . 1_655
S1 Sn2 S2 80.39(15) 1_655 1_655
S1 Sn2 S2 178.27(16) . 1_655
S2 Sn2 S2 97.9(2) . 1_655
S8 Sn3 S4 124.80(12) . 2_765
S8 Sn3 S4 124.80(12) . 2_665
S4 Sn3 S4 110.4(2) 2_765 2_665
S8 Sn3 S10 87.85(19) . .
S4 Sn3 S10 91.61(15) 2_765 .
S4 Sn3 S10 91.61(15) 2_665 .
S8 Sn3 S6 82.4(2) . .
S4 Sn3 S6 93.97(16) 2_765 .
S4 Sn3 S6 93.97(16) 2_665 .
S10 Sn3 S6 170.2(2) . .
S9 Sn4 S3 125.14(11) 2_765 1_655
S9 Sn4 S3 125.14(11) 2_765 .
S3 Sn4 S3 109.6(2) 1_655 .
S9 Sn4 S11 87.21(19) 2_765 2_765
S3 Sn4 S11 93.27(18) 1_655 2_765
S3 Sn4 S11 93.27(18) . 2_765
S9 Sn4 S12 83.54(19) 2_765 .
S3 Sn4 S12 92.07(18) 1_655 .
S3 Sn4 S12 92.07(18) . .
S11 Sn4 S12 170.74(19) 2_765 .
Sn2 S1 Sn2 101.3(2) 1_455 .
Sn2 S1 Ce1 129.31(12) 1_455 2_674
Sn2 S1 Ce1 129.31(12) . 2_674
Sn2 S1 Ba1 94.66(17) 1_455 .
Sn2 S1 Ba1 94.66(17) . .
Ce1 S1 Ba1 84.22(18) 2_674 .
Sn2 S1 Ba1 92.42(18) 1_455 2_675
Sn2 S1 Ba1 92.42(18) . 2_675
Ce1 S1 Ba1 84.58(16) 2_674 2_675
Ba1 S1 Ba1 168.8(2) . 2_675
Sn2 S2 Sn2 97.9(2) . 1_455
Sn2 S2 Sn1 95.99(17) . .
Sn2 S2 Sn1 95.99(17) 1_455 .
Sn2 S2 Ce1 96.68(16) . .
Sn2 S2 Ce1 96.68(16) 1_455 .
Sn1 S2 Ce1 160.7(2) . .
Sn4 S3 Sn4 109.6(2) 1_455 .
Sn4 S3 Ce2 93.06(17) 1_455 2_665
Sn4 S3 Ce2 93.06(17) . 2_665
Sn4 S3 Ba2 125.17(11) 1_455 .
Sn4 S3 Ba2 125.17(11) . .
Ce2 S3 Ba2 86.41(13) 2_665 .
Sn3 S4 Sn3 110.4(2) 2_664 2_764
Sn3 S4 Ce2 95.02(15) 2_664 .
Sn3 S4 Ce2 95.02(15) 2_764 .
Sn3 S4 Ba1 92.35(14) 2_664 2_665
Sn3 S4 Ba1 92.35(14) 2_764 2_665
Ce2 S4 Ba1 167.1(2) . 2_665
Sn2 S5 Ce1 100.96(17) . .
Sn2 S5 Ce1 100.96(17) . 1_655
Ce1 S5 Ce1 87.91(17) . 1_655
Sn2 S5 Ba1 102.92(18) . 2_775
Ce1 S5 Ba1 156.0(3) . 2_775
Ce1 S5 Ba1 89.68(6) 1_655 2_775
Sn2 S5 Ba1 102.92(18) . 2_675
Ce1 S5 Ba1 89.68(6) . 2_675
Ce1 S5 Ba1 156.0(3) 1_655 2_675
Ba1 S5 Ba1 82.94(15) 2_775 2_675
Sn3 S6 Ce1 90.17(16) . .
Sn3 S6 Ce1 90.17(16) . 1_655
Ce1 S6 Ce1 85.19(17) . 1_655
Sn3 S6 Ba1 106.03(17) . 1_656
Ce1 S6 Ba1 163.7(2) . 1_656
Ce1 S6 Ba1 93.16(5) 1_655 1_656
Sn3 S6 Ba1 106.03(17) . 1_556
Ce1 S6 Ba1 93.16(5) . 1_556
Ce1 S6 Ba1 163.7(2) 1_655 1_556
Ba1 S6 Ba1 83.90(16) 1_656 1_556
Sn2 S7 Sn1 97.94(19) . .
Sn2 S7 Sn1 97.94(19) . 1_655
Sn1 S7 Sn1 88.76(17) . 1_655
Sn2 S7 Ba1 98.82(16) . 1_655
Sn1 S7 Ba1 162.9(3) . 1_655
Sn1 S7 Ba1 92.24(5) 1_655 1_655
Sn2 S7 Ba1 98.82(16) . .
Sn1 S7 Ba1 92.24(5) . .
Sn1 S7 Ba1 162.9(3) 1_655 .
Ba1 S7 Ba1 81.89(16) 1_655 .
Sn3 S8 Ce1 92.03(15) . 1_655
Sn3 S8 Ce1 92.03(15) . .
Ce1 S8 Ce1 84.31(15) 1_655 .
Sn3 S8 Ba2 93.93(16) . .
Ce1 S8 Ba2 172.75(19) 1_655 .
Ce1 S8 Ba2 99.57(3) . .
Sn3 S8 Ba2 93.93(16) . 1_655
Ce1 S8 Ba2 99.57(3) 1_655 1_655
Ce1 S8 Ba2 172.75(19) . 1_655
Ba2 S8 Ba2 75.94(12) . 1_655
Sn4 S9 Ba2 95.24(16) 2_764 .
Sn4 S9 Ba2 95.24(16) 2_764 1_655
Ba2 S9 Ba2 76.45(13) . 1_655
Sn3 S10 Ce2 100.31(15) . 2_765
Sn3 S10 Ce2 100.31(15) . 2_665
Ce2 S10 Ce2 87.48(16) 2_765 2_665
Sn3 S10 Ba2 92.67(15) . .
Ce2 S10 Ba2 165.7(2) 2_765 .
Ce2 S10 Ba2 96.21(4) 2_665 .
Sn3 S10 Ba2 92.67(15) . 1_655
Ce2 S10 Ba2 96.21(4) 2_765 1_655
Ce2 S10 Ba2 165.7(2) 2_665 1_655
Ba2 S10 Ba2 76.98(13) . 1_655
Sn4 S11 Ce2 100.48(16) 2_764 .
Sn4 S11 Ce2 100.48(16) 2_764 1_655
Ce2 S11 Ce2 87.68(15) . 1_655
Sn4 S11 Ba2 92.85(15) 2_764 1_655
Ce2 S11 Ba2 165.1(2) . 1_655
Ce2 S11 Ba2 96.44(4) 1_655 1_655
Sn4 S11 Ba2 92.85(15) 2_764 .
Ce2 S11 Ba2 96.44(4) . .
Ce2 S11 Ba2 165.1(2) 1_655 .
Ba2 S11 Ba2 76.16(12) 1_655 .
Sn4 S12 Ce2 106.40(16) . 1_655
Sn4 S12 Ce2 106.40(16) . .
Ce2 S12 Ce2 87.38(16) 1_655 .

loop_
_geom_bond_atom_site_label_1
_geom_bond_atom_site_label_2
_geom_bond_distance
_geom_bond_site_symmetry_2
Ba1 S6 3.042(5) 1_454
Ba1 S6 3.042(5) 1_554
Ba1 S5 3.070(5) 2_774
Ba1 S5 3.070(5) 2_674
Ba1 S7 3.103(5) .
Ba1 S7 3.103(5) 1_455
Ba1 S1 3.267(7) .
Ba1 S1 3.470(7) 2_674
Ba1 S4 3.630(6) 2_664
Ba1 Ba1 4.0665(8) 1_655
Ba1 Ba1 4.0665(8) 1_455
Ba1 Ce1 4.232(2) 2_674
Ba2 S10 3.267(5) .
Ba2 S10 3.267(5) 1_455
Ba2 S9 3.286(5) 1_455
Ba2 S9 3.286(5) .
Ba2 S11 3.297(5) 1_455
Ba2 S11 3.297(5) .
Ba2 S8 3.305(5) .
Ba2 S8 3.305(5) 1_455
Ba2 S3 3.488(6) .
Ba2 Ba2 4.0665(8) 1_455
Ba2 Ba2 4.0665(8) 1_655
Ce1 S5 2.929(5) 1_455
Ce1 S5 2.929(5) .
Ce1 S6 3.004(5) .
Ce1 S6 3.004(5) 1_455
Ce1 S2 3.007(7) .
Ce1 S8 3.030(4) 1_455
Ce1 S8 3.030(4) .
Ce1 S1 3.039(7) 2_675
Ce1 Ce1 4.0665(8) 1_455
Ce1 Ce1 4.0665(8) 1_655
Ce1 Ba1 4.232(2) 2_675
Ce1 Ba1 4.391(2) 1_556
Ce2 S11 2.935(4) .
Ce2 S11 2.935(4) 1_455
Ce2 S10 2.941(4) 2_664
Ce2 S10 2.941(4) 2_764
Ce2 S12 2.944(4) .
Ce2 S12 2.944(4) 1_455
Ce2 S4 3.203(6) .
Ce2 S3 3.265(7) 2_664
Ce2 Ce2 4.0665(8) 1_455
Ce2 Ce2 4.0665(8) 1_655
Sn1 S7 2.907(4) .
Sn1 S7 2.907(4) 1_455
Sn1 S2 2.916(6) .
Sn2 S5 2.594(7) .
Sn2 S7 2.619(7) .
Sn2 S1 2.629(4) 1_655
Sn2 S1 2.629(4) .
Sn2 S2 2.697(4) .
Sn2 S2 2.697(4) 1_655
Sn3 S8 2.425(6) .
Sn3 S4 2.476(4) 2_765
Sn3 S4 2.476(4) 2_665
Sn3 S10 2.541(6) .
Sn3 S6 2.551(6) .
Sn4 S9 2.418(6) 2_765
Sn4 S3 2.488(3) 1_655
Sn4 S3 2.488(3) .
Sn4 S11 2.530(6) 2_765
Sn4 S12 2.559(6) .
S1 Sn2 2.629(4) 1_455
S1 Ce1 3.039(7) 2_674
S1 Ba1 3.470(7) 2_675
S2 Sn2 2.697(4) 1_455
S3 Sn4 2.488(3) 1_455
S3 Ce2 3.265(7) 2_665
S4 Sn3 2.476(4) 2_664
S4 Sn3 2.476(4) 2_764
S4 Ba1 3.630(6) 2_665
S5 Ce1 2.929(5) 1_655
S5 Ba1 3.070(5) 2_775
S5 Ba1 3.070(5) 2_675
S6 Ce1 3.004(5) 1_655
S6 Ba1 3.042(5) 1_656
S6 Ba1 3.042(5) 1_556
S7 Sn1 2.907(4) 1_655
S7 Ba1 3.103(5) 1_655
S8 Ce1 3.030(4) 1_655
S8 Ba2 3.305(5) 1_655
S9 Sn4 2.418(6) 2_764
S9 Ba2 3.286(5) 1_655
S10 Ce2 2.941(4) 2_765
S10 Ce2 2.941(4) 2_665
S10 Ba2 3.267(5) 1_655
S11 Sn4 2.530(6) 2_764
S11 Ce2 2.935(4) 1_655
S11 Ba2 3.297(5) 1_655
S12 Ce2 2.944(4) 1_655
